data_4114259
loop_
_publ_author_name
'Wei Li'
'Lan Jin'
'Nianyong Zhu'
'Xuemei Hou'
'Feng Deng'
'Hongzhe Sun'

_publ_section_title
;
 Structure of Colloidal Bismuth Subcitrate (CBS) in Dilute HCl: Unique
 Assembly of Bismuth Citrate Dinuclear Units ([Bi(cit)2Bi]2-)
;
_journal_name_full 'Journal of the American Chemical Society'
_journal_page_first 12408
_journal_page_last 12409
_journal_paper_doi 10.1021/ja037019x
_journal_volume 125
_journal_year 2003
_chemical_formula_moiety 'C18 H36 Bi3 K1.5 N1.5 O30'
_chemical_formula_sum 'C18 H36 Bi3 K1.5 N1.5 O30'
_chemical_formula_weight 1439.05
_chemical_name_systematic
;
 ?
;
_space_group_IT_number 15
_symmetry_cell_setting monoclinic
_symmetry_space_group_name_Hall '-C 2yc'
_symmetry_space_group_name_H-M 'C 1 2/c 1'
_atom_sites_solution_hydrogens geom
_atom_sites_solution_primary direct
_atom_sites_solution_secondary difmap
_audit_creation_method SHELXL-97
_cell_angle_alpha 90.00
_cell_angle_beta 91.17(3)
_cell_angle_gamma 90.00
_cell_formula_units_Z 8
_cell_length_a 28.961(6)
_cell_length_b 9.6050(19)
_cell_length_c 28.086(6)
_cell_measurement_reflns_used 0
_cell_measurement_temperature 301(2)
_cell_measurement_theta_max 0
_cell_measurement_theta_min 0
_cell_volume 7811(3)
_computing_cell_refinement Scalepack
_computing_data_collection Marcontrol
_computing_data_reduction Denzo
_computing_molecular_graphics 'Ortep-3 for Windows (Farrugia, 1997)'
_computing_publication_material 'WinGX publication routines (Farrugia, 1999)'
_computing_structure_refinement 'SHELXL-97 (Sheldrick, 1997)'
_computing_structure_solution 'SHELXS-97 (Sheldrick, 1997)'
_diffrn_ambient_temperature 301(2)
_diffrn_measured_fraction_theta_full 0.979
_diffrn_measured_fraction_theta_max 0.979
_diffrn_measurement_device_type 'marresearch IPDS'
_diffrn_measurement_method Oscillation
_diffrn_radiation_monochromator graphite
_diffrn_radiation_source 'fine-focus sealed tube'
_diffrn_radiation_type MoK\a
_diffrn_radiation_wavelength 0.71073
_diffrn_reflns_av_R_equivalents 0.1103
_diffrn_reflns_av_sigmaI/netI 0.0977
_diffrn_reflns_limit_h_max 37
_diffrn_reflns_limit_h_min -36
_diffrn_reflns_limit_k_max 10
_diffrn_reflns_limit_k_min -12
_diffrn_reflns_limit_l_max 33
_diffrn_reflns_limit_l_min -35
_diffrn_reflns_number 23402
_diffrn_reflns_theta_full 27.49
_diffrn_reflns_theta_max 27.49
_diffrn_reflns_theta_min 2.00
_exptl_absorpt_coefficient_mu 13.689
_exptl_absorpt_correction_type none
_exptl_crystal_colour colorless
_exptl_crystal_density_diffrn 2.399
_exptl_crystal_description prism
_exptl_crystal_F_000 5264
_exptl_crystal_size_max 0.3
_exptl_crystal_size_mid 0.2
_exptl_crystal_size_min 0.1
_refine_diff_density_max 2.898
_refine_diff_density_min -4.311
_refine_diff_density_rms 0.367
_refine_ls_extinction_method none
_refine_ls_goodness_of_fit_ref 0.997
_refine_ls_hydrogen_treatment mixed
_refine_ls_matrix_type full
_refine_ls_number_parameters 425
_refine_ls_number_reflns 8789
_refine_ls_number_restraints 0
_refine_ls_restrained_S_all 0.997
_refine_ls_R_factor_all 0.0861
_refine_ls_R_factor_gt 0.0603
_refine_ls_shift/su_max 0.000
_refine_ls_shift/su_mean 0.000
_refine_ls_structure_factor_coef Fsqd
_refine_ls_weighting_details 'calc w=1/[\s^2^(Fo^2^)+(0.1061P)^2^+0.0000P] where P=(Fo^2^+2Fc^2^)/3'
_refine_ls_weighting_scheme calc
_refine_ls_wR_factor_gt 0.1652
_refine_ls_wR_factor_ref 0.1802
_reflns_number_gt 6212
_reflns_number_total 8789
_reflns_threshold_expression >2sigma(I)
_cod_data_source_file ja037019xsi20030702_044926.cif
_cod_data_source_block sun1
_cod_database_code 4114259

loop_
_symmetry_equiv_pos_as_xyz
'x, y, z'
'-x, y, -z+1/2'
'x+1/2, y+1/2, z'
'-x+1/2, y+1/2, -z+1/2'
'-x, -y, -z'
'x, -y, z-1/2'
'-x+1/2, -y+1/2, -z'
'x+1/2, -y+1/2, z-1/2'

loop_
_atom_site_label
_atom_site_type_symbol
_atom_site_fract_x
_atom_site_fract_y
_atom_site_fract_z
_atom_site_U_iso_or_equiv
_atom_site_adp_type
_atom_site_occupancy
_atom_site_symmetry_multiplicity
_atom_site_calc_flag
_atom_site_refinement_flags
Bi1 Bi 0.099649(13) 0.58214(5) 0.021549(16) 0.02599(14) Uani 1 1 d .
Bi2 Bi 0.246438(14) 0.45172(5) 0.002341(17) 0.02669(14) Uani 1 1 d .
Bi3 Bi 0.011058(16) 0.59089(7) 0.144200(19) 0.04446(19) Uani 1 1 d .
O11 O 0.2658(4) 0.5491(11) 0.0897(4) 0.051(3) Uani 1 1 d .
O12 O 0.2201(3) 0.6485(11) 0.0364(3) 0.038(2) Uani 1 1 d .
O13 O 0.1429(3) 0.8525(12) 0.0655(4) 0.048(3) Uani 1 1 d .
O14 O 0.1863(3) 0.9380(10) 0.0085(3) 0.035(2) Uani 1 1 d .
O15 O 0.2083(3) 1.1915(10) 0.0636(3) 0.038(2) Uani 1 1 d .
O16 O 0.1964(5) 1.2496(12) 0.1375(4) 0.066(4) Uani 1 1 d .
O17 O 0.2634(3) 0.9398(9) 0.0635(3) 0.032(2) Uani 1 1 d .
O21 O 0.0904(3) 0.5793(10) 0.1102(3) 0.036(2) Uani 1 1 d .
O22 O 0.1562(3) 0.4728(11) 0.1019(4) 0.042(2) Uani 1 1 d .
O23 O 0.0538(4) 0.7664(13) 0.1856(4) 0.057(3) Uani 1 1 d .
O24 O 0.1230(4) 0.7851(15) 0.2162(6) 0.085(5) Uani 1 1 d .
O25 O 0.0468(3) 0.4496(13) 0.3215(4) 0.053(3) Uani 1 1 d .
O26 O 0.0427(3) 0.6639(14) 0.2942(4) 0.059(3) Uani 1 1 d .
O27 O 0.0500(3) 0.4897(11) 0.1978(3) 0.036(2) Uani 1 1 d .
O31 O 0.1605(3) 0.4204(10) -0.0091(3) 0.034(2) Uani 1 1 d .
O32 O 0.1925(3) 0.2343(10) -0.0396(3) 0.037(2) Uani 1 1 d .
O33 O 0.0729(3) 0.5095(10) -0.0516(3) 0.033(2) Uani 1 1 d .
O34 O 0.0670(3) 0.3161(10) -0.0938(3) 0.037(2) Uani 1 1 d .
O35 O -0.0239(3) 0.3547(10) -0.0371(3) 0.034(2) Uani 1 1 d .
O36 O -0.0476(3) 0.2108(10) 0.0180(3) 0.039(2) Uani 1 1 d .
O37 O 0.0702(3) 0.3827(10) 0.0316(3) 0.032(2) Uani 1 1 d .
O1 O 0.0169(4) 0.3616(16) 0.1070(4) 0.070(4) Uani 1 1 d .
C1 C 0.2395(4) 0.6476(14) 0.0787(5) 0.034(3) Uani 1 1 d .
C2 C 0.2284(5) 0.7626(14) 0.1106(5) 0.038(3) Uani 1 1 d .
H2A H 0.2528 0.7703 0.1346 0.046 Uiso 1 1 calc R
H2B H 0.2001 0.7401 0.1268 0.046 Uiso 1 1 calc R
C3 C 0.2224(4) 0.9027(14) 0.0865(5) 0.033(3) Uani 1 1 d .
C4 C 0.1807(4) 0.8959(13) 0.0519(5) 0.031(3) Uani 1 1 d .
C5 C 0.2117(5) 1.0154(16) 0.1251(5) 0.040(3) Uani 1 1 d .
H5A H 0.1838 0.9890 0.1414 0.048 Uiso 1 1 calc R
H5B H 0.2368 1.0167 0.1485 0.048 Uiso 1 1 calc R
C6 C 0.2057(4) 1.1565(14) 0.1055(5) 0.032(3) Uani 1 1 d .
C7 C 0.1258(4) 0.5162(15) 0.1275(5) 0.033(3) Uani 1 1 d .
C8 C 0.1310(4) 0.4955(18) 0.1804(5) 0.040(3) Uani 1 1 d .
H8A H 0.1600 0.5375 0.1909 0.048 Uiso 1 1 calc R
H8B H 0.1333 0.3964 0.1867 0.048 Uiso 1 1 calc R
C9 C 0.0918(4) 0.5559(16) 0.2110(5) 0.039(3) Uani 1 1 d .
C10 C 0.0904(5) 0.7114(19) 0.2053(5) 0.049(4) Uani 1 1 d .
C11 C 0.1021(4) 0.521(2) 0.2627(5) 0.049(4) Uani 1 1 d .
H11A H 0.1282 0.5769 0.2737 0.059 Uiso 1 1 calc R
H11B H 0.1110 0.4242 0.2650 0.059 Uiso 1 1 calc R
C12 C 0.0616(5) 0.547(2) 0.2953(6) 0.052(5) Uani 1 1 d .
C13 C 0.1594(4) 0.2936(15) -0.0196(4) 0.031(3) Uani 1 1 d .
C14 C 0.1166(4) 0.2069(14) -0.0087(5) 0.035(3) Uani 1 1 d .
H14A H 0.1210 0.1625 0.0220 0.042 Uiso 1 1 calc R
H14B H 0.1134 0.1340 -0.0325 0.042 Uiso 1 1 calc R
C15 C 0.0708(3) 0.2948(14) -0.0083(4) 0.028(3) Uani 1 1 d .
C16 C 0.0688(3) 0.3765(15) -0.0561(5) 0.034(3) Uani 1 1 d .
C17 C 0.0309(4) 0.1883(15) -0.0065(5) 0.034(3) Uani 1 1 d .
H17A H 0.0336 0.1251 -0.0333 0.041 Uiso 1 1 calc R
H17B H 0.0345 0.1336 0.0224 0.041 Uiso 1 1 calc R
C18 C -0.0176(4) 0.2526(13) -0.0079(5) 0.029(3) Uani 1 1 d .
O41 O 0.1530(3) 0.7235(11) -0.0500(4) 0.044(2) Uiso 1 1 d .
O42 O 0.1653(7) 0.457(2) -0.1296(8) 0.126(7) Uiso 1 1 d .
O43 O 0.1157(11) 1.081(3) 0.2188(12) 0.212(13) Uiso 1 1 d .
O44 O 0.3166(10) 0.341(4) 0.1414(11) 0.216(12) Uiso 1 1 d .
O45 O 0.2141(12) 0.793(4) 0.2617(12) 0.241(15) Uiso 1 1 d .
K1 K 0.0764(2) 0.7524(6) -0.1105(2) 0.105(2) Uani 1 1 d .
N1 N 0.0000 0.899(2) 0.2500 0.052(5) Uiso 1 2 d S
N2 N 0.4397(6) 0.5608(17) -0.1028(6) 0.075(5) Uiso 1 1 d .
N3 N 0.0000 0.292(3) 0.2500 0.093(8) Uiso 1 2 d S

loop_
_atom_site_aniso_label
_atom_site_aniso_U_11
_atom_site_aniso_U_22
_atom_site_aniso_U_33
_atom_site_aniso_U_23
_atom_site_aniso_U_13
_atom_site_aniso_U_12
Bi1 0.0161(2) 0.0337(3) 0.0283(3) 0.00133(18) 0.00510(16) 0.00052(16)
Bi2 0.0176(2) 0.0308(3) 0.0317(3) 0.00046(19) 0.00424(16) 0.00248(17)
Bi3 0.0229(2) 0.0809(5) 0.0298(3) 0.0113(3) 0.00593(19) 0.0063(2)
O11 0.049(6) 0.048(7) 0.055(7) 0.005(5) -0.002(5) 0.020(5)
O12 0.037(5) 0.049(6) 0.029(5) 0.003(4) 0.007(4) 0.005(4)
O13 0.023(4) 0.067(7) 0.054(6) -0.005(6) 0.016(4) -0.010(5)
O14 0.023(4) 0.047(6) 0.035(5) -0.008(4) 0.004(4) 0.000(4)
O15 0.036(5) 0.038(5) 0.041(6) -0.010(4) 0.008(4) 0.009(4)
O16 0.109(10) 0.052(8) 0.035(6) -0.010(5) 0.009(6) 0.028(7)
O17 0.026(4) 0.038(5) 0.033(5) -0.002(4) 0.004(4) -0.002(4)
O21 0.023(4) 0.055(6) 0.031(5) 0.004(4) 0.006(3) 0.004(4)
O22 0.032(5) 0.046(6) 0.047(6) -0.009(5) 0.006(4) 0.008(4)
O23 0.046(6) 0.065(8) 0.062(8) -0.016(6) 0.016(5) 0.008(5)
O24 0.051(7) 0.076(10) 0.127(13) -0.035(9) -0.004(7) -0.017(7)
O25 0.037(5) 0.090(9) 0.031(6) -0.003(6) 0.015(4) 0.004(5)
O26 0.037(5) 0.089(10) 0.052(7) -0.004(6) 0.013(5) 0.006(6)
O27 0.026(4) 0.047(6) 0.034(5) 0.009(4) 0.004(4) -0.002(4)
O31 0.015(4) 0.044(6) 0.043(5) -0.007(4) 0.004(3) 0.000(3)
O32 0.025(4) 0.050(6) 0.038(5) -0.007(4) 0.007(4) 0.010(4)
O33 0.025(4) 0.038(6) 0.035(5) 0.007(4) 0.000(3) 0.001(4)
O34 0.038(5) 0.049(6) 0.024(5) -0.015(4) -0.002(4) 0.003(4)
O35 0.018(4) 0.043(6) 0.041(5) 0.003(4) 0.003(3) 0.008(4)
O36 0.027(4) 0.041(6) 0.050(6) 0.012(5) 0.008(4) -0.001(4)
O37 0.020(4) 0.042(5) 0.033(5) 0.005(4) 0.010(3) -0.001(4)
O1 0.057(7) 0.117(11) 0.037(6) -0.008(7) 0.014(5) -0.029(7)
C1 0.021(5) 0.035(8) 0.046(8) 0.009(6) 0.011(5) 0.002(5)
C2 0.041(7) 0.038(8) 0.036(8) -0.001(6) 0.009(6) -0.005(6)
C3 0.032(6) 0.031(7) 0.036(7) -0.005(6) 0.009(5) 0.001(5)
C4 0.043(7) 0.019(6) 0.032(7) -0.004(5) 0.011(5) 0.003(5)
C5 0.048(8) 0.048(9) 0.024(7) -0.003(6) 0.005(6) 0.006(7)
C6 0.029(6) 0.034(8) 0.032(7) -0.001(6) 0.004(5) 0.014(5)
C7 0.016(5) 0.048(8) 0.035(7) 0.004(6) 0.001(5) -0.002(5)
C8 0.021(6) 0.069(10) 0.032(7) 0.004(7) 0.007(5) 0.005(6)
C9 0.028(6) 0.063(10) 0.025(7) -0.003(6) 0.006(5) 0.004(6)
C10 0.041(8) 0.068(12) 0.039(9) -0.001(8) 0.014(6) 0.001(8)
C11 0.029(7) 0.092(13) 0.025(7) -0.007(8) 0.002(5) 0.009(7)
C12 0.027(7) 0.092(14) 0.037(9) -0.027(9) -0.011(6) 0.011(8)
C13 0.019(5) 0.041(8) 0.032(7) -0.005(6) 0.003(5) 0.006(5)
C14 0.019(5) 0.031(7) 0.055(9) -0.011(6) 0.001(5) 0.005(5)
C15 0.011(5) 0.033(7) 0.041(7) 0.003(6) 0.002(5) 0.002(4)
C16 0.007(4) 0.046(9) 0.047(8) 0.008(7) -0.003(5) -0.001(5)
C17 0.019(5) 0.037(8) 0.047(8) -0.002(6) -0.002(5) 0.000(5)
C18 0.021(5) 0.033(7) 0.033(7) -0.006(6) 0.001(5) -0.005(5)
K1 0.097(4) 0.127(5) 0.090(4) 0.019(3) -0.012(3) -0.034(3)

loop_
_atom_type_symbol
_atom_type_description
_atom_type_scat_dispersion_real
_atom_type_scat_dispersion_imag
_atom_type_scat_source
Bi Bi -4.1077 10.2566 'International Tables Vol C Tables 4.2.6.8 and 6.1.1.4'
O O 0.0106 0.0060 'International Tables Vol C Tables 4.2.6.8 and 6.1.1.4'
C C 0.0033 0.0016 'International Tables Vol C Tables 4.2.6.8 and 6.1.1.4'
K K 0.2009 0.2494 'International Tables Vol C Tables 4.2.6.8 and 6.1.1.4'
N N 0.0061 0.0033 'International Tables Vol C Tables 4.2.6.8 and 6.1.1.4'
H H 0.0000 0.0000 'International Tables Vol C Tables 4.2.6.8 and 6.1.1.4'

loop_
_geom_angle_atom_site_label_1
_geom_angle_atom_site_label_2
_geom_angle_atom_site_label_3
_geom_angle
_geom_angle_site_symmetry_1
_geom_angle_site_symmetry_3
O37 Bi1 O33 73.4(3) . .
O37 Bi1 O35 80.0(3) . 5_565
O33 Bi1 O35 86.9(3) . 5_565
O37 Bi1 O21 78.8(3) . .
O33 Bi1 O21 147.8(3) . .
O35 Bi1 O21 72.3(3) 5_565 .
O37 Bi1 O31 77.0(3) . .
O33 Bi1 O31 74.4(3) . .
O35 Bi1 O31 153.6(3) 5_565 .
O21 Bi1 O31 115.0(3) . .
O37 Bi1 O36 119.7(3) . 5_565
O33 Bi1 O36 71.4(3) . 5_565
O35 Bi1 O36 50.9(3) 5_565 5_565
O21 Bi1 O36 110.1(3) . 5_565
O31 Bi1 O36 134.3(3) . 5_565
O37 Bi1 C18 100.5(3) . 5_565
O33 Bi1 C18 77.6(3) . 5_565
O35 Bi1 C18 26.1(3) 5_565 5_565
O21 Bi1 C18 91.9(3) . 5_565
O31 Bi1 C18 151.4(3) . 5_565
O36 Bi1 C18 24.8(3) 5_565 5_565
O37 Bi1 O41 137.6(3) . .
O33 Bi1 O41 72.3(3) . .
O35 Bi1 O41 121.8(3) 5_565 .
O21 Bi1 O41 139.7(3) . .
O31 Bi1 O41 70.4(3) . .
O36 Bi1 O41 70.9(3) 5_565 .
C18 Bi1 O41 95.7(3) 5_565 .
O37 Bi1 O22 78.2(3) . .
O33 Bi1 O22 138.6(3) . .
O35 Bi1 O22 117.3(3) 5_565 .
O21 Bi1 O22 46.1(3) . .
O31 Bi1 O22 70.2(3) . .
O36 Bi1 O22 150.0(3) 5_565 .
C18 Bi1 O22 137.9(3) 5_565 .
O41 Bi1 O22 113.7(3) . .
O37 Bi1 C15 25.1(3) . .
O33 Bi1 C15 51.8(3) . .
O35 Bi1 C15 92.0(3) 5_565 .
O21 Bi1 C15 103.4(3) . .
O31 Bi1 C15 61.9(3) . .
O36 Bi1 C15 114.3(3) 5_565 .
C18 Bi1 C15 104.2(3) 5_565 .
O41 Bi1 C15 112.8(3) . .
O22 Bi1 C15 91.9(3) . .
O37 Bi1 C16 53.1(3) . .
O33 Bi1 C16 22.5(3) . .
O35 Bi1 C16 92.3(3) 5_565 .
O21 Bi1 C16 131.6(3) . .
O31 Bi1 C16 63.5(3) . .
O36 Bi1 C16 91.7(3) 5_565 .
C18 Bi1 C16 91.9(3) 5_565 .
O41 Bi1 C16 87.7(3) . .
O22 Bi1 C16 117.6(3) . .
C15 Bi1 C16 29.7(3) . .
O37 Bi1 C7 77.3(3) . .
O33 Bi1 C7 149.9(3) . .
O35 Bi1 C7 94.9(3) 5_565 .
O21 Bi1 C7 23.2(3) . .
O31 Bi1 C7 92.5(3) . .
O36 Bi1 C7 131.3(3) 5_565 .
C18 Bi1 C7 115.0(3) 5_565 .
O41 Bi1 C7 129.3(3) . .
O22 Bi1 C7 23.0(3) . .
C15 Bi1 C7 98.1(4) . .
C16 Bi1 C7 127.6(4) . .
O17 Bi2 O14 75.7(3) 7_565 7_565
O17 Bi2 O12 85.3(3) 7_565 .
O14 Bi2 O12 87.9(3) 7_565 .
O17 Bi2 O31 80.4(3) 7_565 .
O14 Bi2 O31 153.7(3) 7_565 .
O12 Bi2 O31 79.2(3) . .
O17 Bi2 O15 73.1(3) 7_565 7_565
O14 Bi2 O15 73.1(3) 7_565 7_565
O12 Bi2 O15 154.0(3) . 7_565
O31 Bi2 O15 110.3(3) . 7_565
O17 Bi2 O11 130.2(3) 7_565 .
O14 Bi2 O11 78.1(3) 7_565 .
O12 Bi2 O11 52.0(3) . .
O31 Bi2 O11 110.3(3) . .
O15 Bi2 O11 136.1(3) 7_565 .
O17 Bi2 O32 136.9(3) 7_565 7
O14 Bi2 O32 78.6(3) 7_565 7
O12 Bi2 O32 127.7(3) . 7
O31 Bi2 O32 127.3(3) . 7
O15 Bi2 O32 66.6(3) 7_565 7
O11 Bi2 O32 75.8(3) . 7
O17 Bi2 O32 86.4(3) 7_565 .
O14 Bi2 O32 139.5(3) 7_565 .
O12 Bi2 O32 127.0(3) . .
O31 Bi2 O32 47.8(3) . .
O15 Bi2 O32 66.9(3) 7_565 .
O11 Bi2 O32 137.6(3) . .
O32 Bi2 O32 91.4(3) 7 .
O17 Bi2 C1 108.5(4) 7_565 .
O14 Bi2 C1 82.3(3) 7_565 .
O12 Bi2 C1 26.2(3) . .
O31 Bi2 C1 95.2(3) . .
O15 Bi2 C1 154.2(3) 7_565 .
O11 Bi2 C1 25.8(3) . .
O32 Bi2 C1 101.5(3) 7 .
O32 Bi2 C1 138.2(3) . .
O17 Bi2 C13 88.4(3) 7_565 .
O14 Bi2 C13 160.1(3) 7_565 .
O12 Bi2 C13 102.8(3) . .
O31 Bi2 C13 24.4(3) . .
O15 Bi2 C13 91.1(3) 7_565 .
O11 Bi2 C13 121.7(3) . .
O32 Bi2 C13 106.5(3) 7 .
O32 Bi2 C13 24.7(3) . .
C1 Bi2 C13 114.5(3) . .
O17 Bi2 C4 53.6(3) 7_565 7_565
O14 Bi2 C4 23.3(3) 7_565 7_565
O12 Bi2 C4 93.1(3) . 7_565
O31 Bi2 C4 133.9(3) . 7_565
O15 Bi2 C4 62.6(3) 7_565 7_565
O11 Bi2 C4 99.1(4) . 7_565
O32 Bi2 C4 93.3(3) 7 7_565
O32 Bi2 C4 122.1(3) . 7_565
C1 Bi2 C4 96.9(3) . 7_565
C13 Bi2 C4 137.6(4) . 7_565
O17 Bi2 C3 25.1(3) 7_565 7_565
O14 Bi2 C3 52.6(3) 7_565 7_565
O12 Bi2 C3 94.1(3) . 7_565
O31 Bi2 C3 105.1(3) . 7_565
O15 Bi2 C3 60.4(3) 7_565 7_565
O11 Bi2 C3 122.4(4) . 7_565
O32 Bi2 C3 114.9(3) 7 7_565
O32 Bi2 C3 99.7(3) . 7_565
C1 Bi2 C3 110.0(4) . 7_565
C13 Bi2 C3 109.3(4) . 7_565
C4 Bi2 C3 29.5(3) 7_565 7_565
O27 Bi3 O25 79.5(4) . 2
O27 Bi3 O23 73.2(4) . .
O25 Bi3 O23 124.8(4) 2 .
O27 Bi3 O1 81.3(4) . .
O25 Bi3 O1 73.4(4) 2 .
O23 Bi3 O1 143.8(4) . .
O27 Bi3 O26 88.1(4) . 2
O25 Bi3 O26 54.2(4) 2 2
O23 Bi3 O26 77.5(4) . 2
O1 Bi3 O26 127.5(4) . 2
O27 Bi3 O21 76.7(3) . .
O25 Bi3 O21 142.0(4) 2 .
O23 Bi3 O21 75.3(3) . .
O1 Bi3 O21 74.1(3) . .
O26 Bi3 O21 151.7(4) 2 .
O27 Bi3 C12 83.9(4) . 2
O25 Bi3 C12 27.3(5) 2 2
O23 Bi3 C12 101.7(5) . 2
O1 Bi3 C12 100.7(5) . 2
O26 Bi3 C12 26.8(5) 2 2
O21 Bi3 C12 160.4(4) . 2
O27 Bi3 O34 158.3(3) . 5_565
O25 Bi3 O34 79.5(3) 2 5_565
O23 Bi3 O34 115.4(3) . 5_565
O1 Bi3 O34 97.7(3) . 5_565
O26 Bi3 O34 75.3(3) 2 5_565
O21 Bi3 O34 124.1(3) . 5_565
C12 Bi3 O34 75.0(3) 2 5_565
O27 Bi3 C9 25.3(4) . .
O25 Bi3 C9 103.4(4) 2 .
O23 Bi3 C9 51.7(4) . .
O1 Bi3 C9 96.1(4) . .
O26 Bi3 C9 95.2(4) 2 .
O21 Bi3 C9 61.5(3) . .
C12 Bi3 C9 101.2(4) 2 .
O34 Bi3 C9 166.1(3) 5_565 .
O27 Bi3 C10 52.3(4) . .
O25 Bi3 C10 121.0(4) 2 .
O23 Bi3 C10 23.5(4) . .
O1 Bi3 C10 121.4(4) . .
O26 Bi3 C10 88.7(4) 2 .
O21 Bi3 C10 63.1(3) . .
C12 Bi3 C10 106.5(4) 2 .
O34 Bi3 C10 138.9(4) 5_565 .
C9 Bi3 C10 28.7(4) . .
O27 Bi3 K1 96.3(3) . 5_565
O25 Bi3 K1 39.2(3) 2 5_565
O23 Bi3 K1 163.6(3) . 5_565
O1 Bi3 K1 41.6(3) . 5_565
O26 Bi3 K1 89.7(3) 2 5_565
O21 Bi3 K1 115.3(2) . 5_565
C12 Bi3 K1 64.0(4) 2 5_565
O34 Bi3 K1 70.3(2) 5_565 5_565
C9 Bi3 K1 120.5(3) . 5_565
C10 Bi3 K1 148.6(3) . 5_565
C1 O11 Bi2 85.5(9) . .
C1 O12 Bi2 103.7(8) . .
C4 O14 Bi2 113.6(8) . 7_565
C6 O15 Bi2 124.4(8) . 7_565
C3 O17 Bi2 114.8(7) . 7_565
C7 O21 Bi3 127.6(8) . .
C7 O21 Bi1 106.3(8) . .
Bi3 O21 Bi1 119.6(3) . .
C7 O22 Bi1 86.1(8) . .
C10 O23 Bi3 109.4(11) . .
C12 O25 Bi3 93.6(9) . 2
C12 O25 K1 142.3(9) . 6_566
Bi3 O25 K1 108.9(4) 2 6_566
C12 O26 Bi3 90.6(10) . 2
C9 O27 Bi3 115.2(8) . .
C13 O31 Bi1 131.7(7) . .
C13 O31 Bi2 99.6(7) . .
Bi1 O31 Bi2 125.4(4) . .
C13 O32 Bi2 128.6(9) . 7
C13 O32 Bi2 84.2(7) . .
Bi2 O32 Bi2 88.6(3) 7 .
C16 O33 Bi1 114.6(8) . .
C16 O33 K1 139.2(8) . .
Bi1 O33 K1 104.7(4) . .
C16 O34 Bi3 108.2(7) . 5_565
C18 O35 Bi1 101.6(7) . 5_565
C18 O36 Bi1 84.9(8) . 5_565
C18 O36 K1 138.9(9) . 5_565
Bi1 O36 K1 96.6(3) 5_565 5_565
C15 O37 Bi1 115.2(7) . .
Bi3 O1 K1 104.5(4) . 5_565
O11 C1 O12 118.7(13) . .
O11 C1 C2 124.0(13) . .
O12 C1 C2 117.2(12) . .
O11 C1 Bi2 68.7(8) . .
O12 C1 Bi2 50.0(7) . .
C2 C1 Bi2 167.2(10) . .
C1 C2 C3 114.9(12) . .
O17 C3 C2 109.8(10) . .
O17 C3 C4 112.4(11) . .
C2 C3 C4 109.0(11) . .
O17 C3 C5 108.8(11) . .
C2 C3 C5 109.1(11) . .
C4 C3 C5 107.7(10) . .
O17 C3 Bi2 40.1(5) . 7_565
C2 C3 Bi2 138.4(8) . 7_565
C4 C3 Bi2 75.0(7) . 7_565
C5 C3 Bi2 108.6(8) . 7_565
O13 C4 O14 121.5(12) . .
O13 C4 C3 120.6(12) . .
O14 C4 C3 117.9(11) . .
O13 C4 Bi2 162.3(10) . 7_565
O14 C4 Bi2 43.1(6) . 7_565
C3 C4 Bi2 75.4(7) . 7_565
C6 C5 C3 113.6(11) . .
O15 C6 O16 119.4(13) . .
O15 C6 C5 127.0(12) . .
O16 C6 C5 113.6(12) . .
O22 C7 O21 121.5(12) . .
O22 C7 C8 118.4(11) . .
O21 C7 C8 120.1(11) . .
O22 C7 Bi1 70.9(8) . .
O21 C7 Bi1 50.6(6) . .
C8 C7 Bi1 170.7(8) . .
C7 C8 C9 115.9(11) . .
O27 C9 C10 113.4(12) . .
O27 C9 C11 107.7(11) . .
C10 C9 C11 109.0(13) . .
O27 C9 C8 108.7(11) . .
C10 C9 C8 109.4(12) . .
C11 C9 C8 108.5(11) . .
O27 C9 Bi3 39.5(6) . .
C10 C9 Bi3 78.5(8) . .
C11 C9 Bi3 139.7(8) . .
C8 C9 Bi3 105.5(8) . .
O24 C10 O23 119.7(18) . .
O24 C10 C9 122.1(16) . .
O23 C10 C9 118.1(14) . .
O24 C10 Bi3 158.6(13) . .
O23 C10 Bi3 47.1(8) . .
C9 C10 Bi3 72.8(8) . .
C9 C11 C12 113.7(12) . .
O26 C12 O25 121.6(14) . .
O26 C12 C11 118.3(17) . .
O25 C12 C11 120.0(16) . .
O26 C12 Bi3 62.6(8) . 2
O25 C12 Bi3 59.1(8) . 2
C11 C12 Bi3 178.9(13) . 2
O31 C13 O32 121.9(12) . .
O31 C13 C14 120.0(10) . .
O32 C13 C14 118.1(12) . .
O31 C13 Bi2 56.1(6) . .
O32 C13 Bi2 71.1(7) . .
C14 C13 Bi2 156.6(9) . .
C13 C14 C15 113.4(11) . .
O37 C15 C17 110.6(9) . .
O37 C15 C16 112.6(11) . .
C17 C15 C16 110.3(10) . .
O37 C15 C14 110.8(9) . .
C17 C15 C14 106.0(10) . .
C16 C15 C14 106.2(10) . .
O37 C15 Bi1 39.8(5) . .
C17 C15 Bi1 143.7(8) . .
C16 C15 Bi1 77.4(7) . .
C14 C15 Bi1 105.4(7) . .
O34 C16 O33 124.2(13) . .
O34 C16 C15 121.1(13) . .
O33 C16 C15 114.6(12) . .
O34 C16 Bi1 160.2(9) . .
O33 C16 Bi1 42.9(6) . .
C15 C16 Bi1 72.9(7) . .
C18 C17 C15 114.6(11) . .
O36 C18 O35 122.6(11) . .
O36 C18 C17 121.3(12) . .
O35 C18 C17 116.2(11) . .
O36 C18 Bi1 70.2(7) . 5_565
O35 C18 Bi1 52.3(5) . 5_565
C17 C18 Bi1 168.2(9) . 5_565
K1 O41 Bi1 92.3(3) . .
O36 K1 O41 72.0(3) 5_565 .
O36 K1 O25 128.7(3) 5_565 6_565
O41 K1 O25 124.7(4) . 6_565
O36 K1 O33 63.1(3) 5_565 .
O41 K1 O33 66.7(3) . .
O25 K1 O33 79.5(3) 6_565 .
O36 K1 O1 73.7(3) 5_565 5_565
O41 K1 O1 132.1(4) . 5_565
O25 K1 O1 60.0(3) 6_565 5_565
O33 K1 O1 68.3(4) . 5_565
O36 K1 Bi1 41.3(2) 5_565 .
O41 K1 Bi1 45.0(2) . .
O25 K1 Bi1 112.2(3) 6_565 .
O33 K1 Bi1 32.76(19) . .
O1 K1 Bi1 87.4(3) 5_565 .
O36 K1 Bi3 96.8(2) 5_565 5_565
O41 K1 Bi3 121.5(3) . 5_565
O25 K1 Bi3 31.9(2) 6_565 5_565
O33 K1 Bi3 57.9(2) . 5_565
O1 K1 Bi3 33.8(3) 5_565 5_565
Bi1 K1 Bi3 88.76(11) . 5_565

loop_
_geom_bond_atom_site_label_1
_geom_bond_atom_site_label_2
_geom_bond_distance
_geom_bond_site_symmetry_2
Bi1 O37 2.119(9) .
Bi1 O33 2.291(9) .
Bi1 O35 2.325(7) 5_565
Bi1 O21 2.510(9) .
Bi1 O31 2.515(8) .
Bi1 O36 2.718(9) 5_565
Bi1 C18 2.877(12) 5_565
Bi1 O41 2.898(10) .
Bi1 O22 2.955(10) .
Bi1 C15 2.998(13) .
Bi1 C16 3.061(14) .
Bi1 C7 3.119(13) .
Bi2 O17 2.137(9) 7_565
Bi2 O14 2.243(8) 7_565
Bi2 O12 2.258(10) .
Bi2 O31 2.520(8) .
Bi2 O15 2.672(9) 7_565
Bi2 O11 2.675(11) .
Bi2 O32 2.708(9) 7
Bi2 O32 2.848(9) .
Bi2 C1 2.862(14) .
Bi2 C13 2.995(12) .
Bi2 C4 3.008(13) 7_565
Bi2 C3 3.014(14) 7_565
Bi3 O27 2.100(9) .
Bi3 O25 2.375(10) 2
Bi3 O23 2.380(12) .
Bi3 O1 2.445(15) .
Bi3 O26 2.453(11) 2
Bi3 O21 2.508(8) .
Bi3 C12 2.762(15) 2
Bi3 O34 2.788(9) 5_565
Bi3 C9 2.987(13) .
Bi3 C10 3.065(16) .
Bi3 K1 4.253(6) 5_565
O11 C1 1.249(15) .
O12 C1 1.302(16) .
O13 C4 1.240(15) .
O14 C4 1.298(15) .
O14 Bi2 2.243(8) 7_565
O15 C6 1.227(15) .
O15 Bi2 2.672(9) 7_565
O16 C6 1.299(16) .
O17 C3 1.410(15) .
O17 Bi2 2.137(9) 7_565
O21 C7 1.278(15) .
O22 C7 1.221(14) .
O23 C10 1.297(19) .
O24 C10 1.216(19) .
O25 C12 1.27(2) .
O25 Bi3 2.375(10) 2
O25 K1 2.843(13) 6_566
O26 C12 1.25(2) .
O26 Bi3 2.453(11) 2
O27 C9 1.411(16) .
O31 C13 1.253(15) .
O32 C13 1.257(14) .
O32 Bi2 2.708(9) 7
O33 C16 1.289(17) .
O33 K1 2.861(11) .
O34 C16 1.209(15) .
O34 Bi3 2.788(9) 5_565
O35 C18 1.290(15) .
O35 Bi1 2.325(7) 5_565
O36 C18 1.214(15) .
O36 Bi1 2.718(9) 5_565
O36 K1 2.767(12) 5_565
O37 C15 1.403(15) .
O1 K1 2.920(12) 5_565
C1 C2 1.463(19) .
C2 C3 1.515(19) .
C3 C4 1.534(18) .
C3 C5 1.568(18) .
C3 Bi2 3.014(14) 7_565
C4 Bi2 3.008(13) 7_565
C5 C6 1.47(2) .
C7 C8 1.506(18) .
C8 C9 1.550(17) .
C9 C10 1.50(2) .
C9 C11 1.514(19) .
C11 C12 1.525(19) .
C12 Bi3 2.762(15) 2
C13 C14 1.530(17) .
C14 C15 1.573(15) .
C15 C17 1.544(16) .
C15 C16 1.555(18) .
C17 C18 1.535(16) .
C18 Bi1 2.877(12) 5_565
O41 K1 2.779(11) .
K1 O36 2.767(12) 5_565
K1 O25 2.843(13) 6_565
K1 O1 2.920(12) 5_565
K1 Bi3 4.253(6) 5_565
